data_7219032
loop_
_publ_author_name
'Yan, Chao Guo'
'Sun, Jing'
'Shen, Guo-Liang'

_publ_section_title
;
 Construction of dispirocyclohexyl-3,3&#x2019;-bisoxindole and
 dispirocyclopentyl-3,3&#x2019;-bisoxindole via cycloaddition reactions of
 N-benzylbenzimidazolium salts with
 2-(2-oxoindolin-3-ylidene)acetates&#x2020;
;
_journal_name_full 'RSC Adv.'
_journal_paper_doi 10.1039/C4RA13760D
_journal_year 2014
_chemical_formula_moiety 'C46 H37 Cl3 N2 O7, C3 H7 N O'
_chemical_formula_sum 'C49 H44 Cl3 N3 O8'
_chemical_formula_weight 909.22
_chemical_name_systematic
; 
 ? 
;
_space_group_IT_number 2
_symmetry_cell_setting triclinic
_symmetry_space_group_name_Hall '-P 1'
_symmetry_space_group_name_H-M 'P -1'
_atom_sites_solution_hydrogens geom
_atom_sites_solution_primary direct
_atom_sites_solution_secondary difmap
_audit_block_doi 10.5517/cc13k6jd
_audit_creation_method SHELXL-97
_audit_update_record
;
2014-10-16 deposited with the CCDC.
2014-12-08 downloaded from the CCDC.
;
_cell_angle_alpha 105.258(3)
_cell_angle_beta 90.346(3)
_cell_angle_gamma 91.168(3)
_cell_formula_units_Z 2
_cell_length_a 11.5355(12)
_cell_length_b 12.0272(13)
_cell_length_c 16.4726(17)
_cell_measurement_reflns_used 9887
_cell_measurement_temperature 296(2)
_cell_measurement_theta_max 27.43
_cell_measurement_theta_min 2.19
_cell_volume 2204.2(4)
_computing_cell_refinement 'Bruker SMART'
_computing_data_collection 'Bruker SMART'
_computing_data_reduction 'Bruker SAINT'
_computing_molecular_graphics 'Bruker SHELXTL'
_computing_publication_material 'Bruker SHELXTL'
_computing_structure_refinement 'SHELXL-97 (Sheldrick, 1997)'
_computing_structure_solution 'SHELXS-97 (Sheldrick, 1990)'
_diffrn_ambient_temperature 296(2)
_diffrn_measured_fraction_theta_full 0.995
_diffrn_measured_fraction_theta_max 0.995
_diffrn_measurement_device_type 'CCD area detector'
_diffrn_measurement_method 'phi and omega scans'
_diffrn_radiation_monochromator graphite
_diffrn_radiation_source 'fine-focus sealed tube'
_diffrn_radiation_type MoK\a
_diffrn_radiation_wavelength 0.71073
_diffrn_reflns_av_R_equivalents 0.0439
_diffrn_reflns_av_sigmaI/netI 0.0417
_diffrn_reflns_limit_h_max 15
_diffrn_reflns_limit_h_min -14
_diffrn_reflns_limit_k_max 15
_diffrn_reflns_limit_k_min -15
_diffrn_reflns_limit_l_max 21
_diffrn_reflns_limit_l_min -21
_diffrn_reflns_number 46666
_diffrn_reflns_theta_full 27.59
_diffrn_reflns_theta_max 27.59
_diffrn_reflns_theta_min 1.28
_exptl_absorpt_coefficient_mu 0.267
_exptl_absorpt_correction_T_max 0.923
_exptl_absorpt_correction_T_min 0.904
_exptl_absorpt_correction_type multi-scan
_exptl_absorpt_process_details sadabs
_exptl_crystal_density_diffrn 1.370
_exptl_crystal_density_method 'not measured'
_exptl_crystal_F_000 948
_exptl_crystal_size_max 0.38
_exptl_crystal_size_mid 0.36
_exptl_crystal_size_min 0.30
_refine_diff_density_max 0.663
_refine_diff_density_min -0.386
_refine_diff_density_rms 0.054
_refine_ls_extinction_method none
_refine_ls_goodness_of_fit_ref 1.031
_refine_ls_hydrogen_treatment constr
_refine_ls_matrix_type full
_refine_ls_number_parameters 573
_refine_ls_number_reflns 10160
_refine_ls_number_restraints 1
_refine_ls_restrained_S_all 1.032
_refine_ls_R_factor_all 0.1009
_refine_ls_R_factor_gt 0.0604
_refine_ls_shift/su_max 0.001
_refine_ls_shift/su_mean 0.000
_refine_ls_structure_factor_coef Fsqd
_refine_ls_weighting_details 'calc w=1/[\s^2^(Fo^2^)+(0.0775P)^2^+1.1458P] where P=(Fo^2^+2Fc^2^)/3'
_refine_ls_weighting_scheme calc
_refine_ls_wR_factor_gt 0.1465
_refine_ls_wR_factor_ref 0.1693
_reflns_number_gt 6729
_reflns_number_total 10202
_reflns_threshold_expression >2sigma(I)
_cod_data_source_file c4ra13760d2.cif
_cod_data_source_block 3f
_cod_database_code 7219032

loop_
_symmetry_equiv_pos_as_xyz
'x, y, z'
'-x, -y, -z'

loop_
_atom_site_label
_atom_site_type_symbol
_atom_site_fract_x
_atom_site_fract_y
_atom_site_fract_z
_atom_site_U_iso_or_equiv
_atom_site_adp_type
_atom_site_occupancy
_atom_site_symmetry_multiplicity
_atom_site_calc_flag
_atom_site_refinement_flags
C1 C 0.9287(4) 0.2144(4) 0.4362(2) 0.0978(13) Uani 1 1 d .
H1A H 0.9787 0.1513 0.4351 0.147 Uiso 1 1 calc R
H1B H 0.9537 0.2532 0.3951 0.147 Uiso 1 1 calc R
H1C H 0.8506 0.1858 0.4234 0.147 Uiso 1 1 calc R
C2 C 0.9332(3) 0.2950(3) 0.51954(18) 0.0704(9) Uani 1 1 d .
H2A H 0.8826 0.3590 0.5214 0.085 Uiso 1 1 calc R
H2B H 1.0116 0.3252 0.5328 0.085 Uiso 1 1 calc R
C3 C 0.8940(2) 0.2943(2) 0.65967(14) 0.0407(5) Uani 1 1 d .
C4 C 0.85364(18) 0.22605(18) 0.71850(13) 0.0319(5) Uani 1 1 d .
C5 C 0.9233(2) 0.36428(19) 0.85203(13) 0.0357(5) Uani 1 1 d .
C6 C 0.81488(19) 0.29661(17) 0.80401(13) 0.0323(5) Uani 1 1 d .
C7 C 0.7366(2) 0.39571(18) 0.80013(13) 0.0345(5) Uani 1 1 d .
C8 C 0.6307(2) 0.3968(2) 0.76268(15) 0.0419(6) Uani 1 1 d .
H8 H 0.5928 0.3287 0.7340 0.050 Uiso 1 1 calc R
C9 C 0.5814(2) 0.5035(2) 0.76895(17) 0.0494(6) Uani 1 1 d .
C10 C 0.6347(3) 0.6054(2) 0.81093(18) 0.0556(7) Uani 1 1 d .
H10 H 0.5989 0.6749 0.8140 0.067 Uiso 1 1 calc R
C11 C 0.7419(3) 0.6045(2) 0.84880(17) 0.0515(7) Uani 1 1 d .
H11 H 0.7792 0.6729 0.8777 0.062 Uiso 1 1 calc R
C12 C 0.7917(2) 0.49971(19) 0.84256(14) 0.0392(5) Uani 1 1 d .
C13 C 0.9801(3) 0.5684(2) 0.92127(15) 0.0494(6) Uani 1 1 d .
H13A H 1.0410 0.5317 0.9450 0.059 Uiso 1 1 calc R
H13B H 0.9383 0.6169 0.9678 0.059 Uiso 1 1 calc R
C14 C 1.0357(2) 0.6442(2) 0.87157(16) 0.0458(6) Uani 1 1 d .
C15 C 1.0438(3) 0.7621(2) 0.9062(2) 0.0619(8) Uani 1 1 d .
H15 H 1.0111 0.7947 0.9582 0.074 Uiso 1 1 calc R
C16 C 1.1003(3) 0.8317(3) 0.8635(3) 0.0806(11) Uani 1 1 d .
H16 H 1.1054 0.9109 0.8871 0.097 Uiso 1 1 calc R
C17 C 1.1487(3) 0.7844(3) 0.7869(3) 0.0825(12) Uani 1 1 d .
H17 H 1.1866 0.8315 0.7584 0.099 Uiso 1 1 calc R
C18 C 1.1414(3) 0.6681(3) 0.7524(2) 0.0777(10) Uani 1 1 d .
H18 H 1.1748 0.6359 0.7005 0.093 Uiso 1 1 calc R
C19 C 1.0840(3) 0.5980(3) 0.79463(19) 0.0614(8) Uani 1 1 d .
H19 H 1.0783 0.5189 0.7705 0.074 Uiso 1 1 calc R
C20 C 0.6769(4) 0.5468(3) 1.0623(3) 0.1170(17) Uani 1 1 d D
H20A H 0.7581 0.5640 1.0732 0.176 Uiso 1 1 calc R
H20B H 0.6331 0.5884 1.1095 0.176 Uiso 1 1 calc R
H20C H 0.6538 0.5691 1.0129 0.176 Uiso 1 1 calc R
C21 C 0.6549(3) 0.4206(3) 1.0488(2) 0.0964(14) Uani 1 1 d D
H21A H 0.6707 0.3991 1.1004 0.116 Uiso 1 1 calc R
H21B H 0.5742 0.4019 1.0333 0.116 Uiso 1 1 calc R
C22 C 0.6787(2) 0.27597(19) 0.92033(14) 0.0376(5) Uani 1 1 d .
C23 C 0.76853(19) 0.21581(17) 0.85933(13) 0.0306(4) Uani 1 1 d .
H23 H 0.8347 0.2050 0.8938 0.037 Uiso 1 1 calc R
C24 C 0.61425(19) 0.08899(17) 0.75837(14) 0.0332(5) Uani 1 1 d .
C25 C 0.72579(18) 0.09252(17) 0.81074(13) 0.0301(4) Uani 1 1 d .
C26 C 0.68969(19) 0.01898(17) 0.86879(13) 0.0333(5) Uani 1 1 d .
C27 C 0.7487(2) -0.01031(19) 0.93233(14) 0.0402(5) Uani 1 1 d .
H27 H 0.8237 0.0177 0.9476 0.048 Uiso 1 1 calc R
C28 C 0.6925(3) -0.0837(2) 0.97339(15) 0.0478(6) Uani 1 1 d .
C29 C 0.5814(3) -0.1248(2) 0.95299(16) 0.0505(7) Uani 1 1 d .
H29 H 0.5461 -0.1723 0.9824 0.061 Uiso 1 1 calc R
C30 C 0.5216(2) -0.0959(2) 0.88877(17) 0.0469(6) Uani 1 1 d .
H30 H 0.4465 -0.1237 0.8740 0.056 Uiso 1 1 calc R
C31 C 0.5773(2) -0.02412(18) 0.84702(14) 0.0368(5) Uani 1 1 d .
C32 C 0.4201(2) -0.0046(2) 0.74195(18) 0.0492(6) Uani 1 1 d .
H32A H 0.3924 0.0668 0.7327 0.059 Uiso 1 1 calc R
H32B H 0.3676 -0.0276 0.7806 0.059 Uiso 1 1 calc R
C33 C 0.4170(2) -0.0961(2) 0.65942(17) 0.0457(6) Uani 1 1 d .
C34 C 0.4169(3) -0.2122(2) 0.65670(18) 0.0572(7) Uani 1 1 d .
H34 H 0.4204 -0.2345 0.7066 0.069 Uiso 1 1 calc R
C35 C 0.4118(3) -0.2949(3) 0.5811(2) 0.0711(9) Uani 1 1 d .
H35 H 0.4121 -0.3725 0.5802 0.085 Uiso 1 1 calc R
C36 C 0.4061(3) -0.2635(3) 0.5069(2) 0.0747(9) Uani 1 1 d .
H36 H 0.4016 -0.3196 0.4558 0.090 Uiso 1 1 calc R
C37 C 0.4073(3) -0.1495(3) 0.5086(2) 0.0725(9) Uani 1 1 d .
H37 H 0.4036 -0.1279 0.4585 0.087 Uiso 1 1 calc R
C38 C 0.4138(3) -0.0662(3) 0.5842(2) 0.0595(7) Uani 1 1 d .
H38 H 0.4161 0.0112 0.5844 0.071 Uiso 1 1 calc R
C39 C 0.86034(18) 0.11224(18) 0.69706(13) 0.0324(5) Uani 1 1 d .
H39 H 0.8870 0.0768 0.6435 0.039 Uiso 1 1 calc R
C40 C 0.82777(18) 0.03557(17) 0.75345(13) 0.0307(5) Uani 1 1 d .
C41 C 0.79541(19) -0.08622(18) 0.70075(14) 0.0334(5) Uani 1 1 d .
C42 C 0.8342(2) -0.1821(2) 0.72398(16) 0.0444(6) Uani 1 1 d .
H42 H 0.8775 -0.1719 0.7733 0.053 Uiso 1 1 calc R
C43 C 0.8095(3) -0.2925(2) 0.67491(18) 0.0545(7) Uani 1 1 d .
H43 H 0.8365 -0.3563 0.6906 0.065 Uiso 1 1 calc R
C44 C 0.7450(3) -0.3062(2) 0.60326(19) 0.0554(7) Uani 1 1 d .
C45 C 0.7027(2) -0.2135(2) 0.57913(17) 0.0529(7) Uani 1 1 d .
H45 H 0.6567 -0.2246 0.5310 0.063 Uiso 1 1 calc R
C46 C 0.7299(2) -0.1038(2) 0.62781(15) 0.0421(5) Uani 1 1 d .
H46 H 0.7036 -0.0405 0.6112 0.051 Uiso 1 1 calc R
C47 C 0.8413(3) 0.8672(4) 0.2694(3) 0.0910(12) Uani 1 1 d .
H47 H 0.8312 0.8180 0.2158 0.109 Uiso 1 1 calc R
C48 C 0.7607(5) 0.7174(5) 0.3280(5) 0.162(3) Uani 1 1 d .
H48A H 0.6894 0.7286 0.3586 0.242 Uiso 1 1 calc R
H48B H 0.8125 0.6745 0.3534 0.242 Uiso 1 1 calc R
H48C H 0.7450 0.6756 0.2707 0.242 Uiso 1 1 calc R
C49 C 0.8370(4) 0.8986(5) 0.4165(3) 0.1142(15) Uani 1 1 d .
H49A H 0.8925 0.9579 0.4135 0.171 Uiso 1 1 calc R
H49B H 0.8681 0.8523 0.4505 0.171 Uiso 1 1 calc R
H49C H 0.7669 0.9332 0.4411 0.171 Uiso 1 1 calc R
Cl1 Cl 0.76690(9) -0.12531(7) 1.05261(5) 0.0756(3) Uani 1 1 d .
Cl2 Cl 0.44700(7) 0.50768(7) 0.72093(6) 0.0776(3) Uani 1 1 d .
Cl3 Cl 0.71397(11) -0.44472(7) 0.54011(7) 0.1039(4) Uani 1 1 d .
N1 N 0.53561(16) 0.01647(15) 0.78070(12) 0.0376(4) Uani 1 1 d .
N2 N 0.90039(17) 0.47912(15) 0.87317(12) 0.0393(5) Uani 1 1 d .
N3 N 0.8116(3) 0.8244(3) 0.3301(2) 0.0848(9) Uani 1 1 d .
O1 O 0.89543(18) 0.23269(15) 0.58028(10) 0.0541(5) Uani 1 1 d .
O2 O 0.9227(2) 0.39355(16) 0.68157(12) 0.0727(7) Uani 1 1 d .
O3 O 1.01137(15) 0.32151(15) 0.86858(11) 0.0474(4) Uani 1 1 d .
O4 O 0.72894(16) 0.35693(16) 0.98238(11) 0.0577(5) Uani 1 1 d .
O5 O 0.57664(15) 0.25465(15) 0.91459(12) 0.0538(5) Uani 1 1 d .
O6 O 0.59702(14) 0.13814(13) 0.70368(10) 0.0423(4) Uani 1 1 d .
O7 O 0.91943(13) 0.03186(14) 0.80972(10) 0.0391(4) Uani 1 1 d .
H7 H 0.9814 0.0301 0.7854 0.059 Uiso 1 1 calc R
O8 O 0.8794(2) 0.9591(3) 0.27160(18) 0.0926(8) Uani 1 1 d .

loop_
_atom_site_aniso_label
_atom_site_aniso_U_11
_atom_site_aniso_U_22
_atom_site_aniso_U_33
_atom_site_aniso_U_23
_atom_site_aniso_U_13
_atom_site_aniso_U_12
C1 0.118(3) 0.135(4) 0.0450(18) 0.031(2) 0.012(2) -0.009(3)
C2 0.108(3) 0.0657(19) 0.0448(16) 0.0277(14) 0.0165(17) -0.0045(18)
C3 0.0506(14) 0.0402(13) 0.0327(12) 0.0123(10) 0.0051(10) -0.0048(11)
C4 0.0346(11) 0.0330(11) 0.0290(11) 0.0104(9) 0.0009(9) -0.0050(9)
C5 0.0433(13) 0.0354(12) 0.0286(11) 0.0096(9) 0.0033(10) -0.0108(10)
C6 0.0401(12) 0.0267(10) 0.0305(11) 0.0088(8) 0.0016(9) -0.0063(9)
C7 0.0455(13) 0.0277(11) 0.0313(11) 0.0097(9) 0.0045(10) -0.0037(9)
C8 0.0512(15) 0.0327(12) 0.0437(13) 0.0138(10) 0.0013(11) -0.0029(10)
C9 0.0523(15) 0.0428(14) 0.0580(16) 0.0215(12) 0.0020(13) 0.0063(11)
C10 0.0724(19) 0.0302(13) 0.0659(18) 0.0146(12) 0.0073(15) 0.0091(12)
C11 0.0751(19) 0.0253(12) 0.0516(15) 0.0057(10) 0.0050(14) -0.0028(12)
C12 0.0547(15) 0.0302(11) 0.0337(12) 0.0103(9) 0.0063(11) -0.0059(10)
C13 0.0702(17) 0.0384(13) 0.0378(13) 0.0089(10) -0.0080(12) -0.0218(12)
C14 0.0513(14) 0.0386(13) 0.0502(15) 0.0181(11) -0.0132(12) -0.0173(11)
C15 0.0732(19) 0.0446(15) 0.0687(19) 0.0184(14) -0.0206(16) -0.0212(14)
C16 0.091(2) 0.0534(18) 0.107(3) 0.043(2) -0.037(2) -0.0378(18)
C17 0.075(2) 0.093(3) 0.103(3) 0.069(2) -0.026(2) -0.041(2)
C18 0.074(2) 0.100(3) 0.071(2) 0.045(2) 0.0035(17) -0.0198(19)
C19 0.0712(19) 0.0563(17) 0.0590(18) 0.0207(14) 0.0011(15) -0.0142(14)
C20 0.138(4) 0.074(3) 0.128(4) 0.004(3) 0.063(3) 0.029(3)
C21 0.093(3) 0.089(3) 0.075(2) -0.035(2) 0.040(2) -0.018(2)
C22 0.0487(14) 0.0301(11) 0.0345(12) 0.0097(9) 0.0073(10) -0.0051(10)
C23 0.0360(11) 0.0274(10) 0.0282(10) 0.0077(8) 0.0009(9) -0.0057(8)
C24 0.0370(12) 0.0248(10) 0.0347(11) 0.0026(9) 0.0024(9) -0.0023(9)
C25 0.0351(11) 0.0261(10) 0.0300(11) 0.0092(8) 0.0019(9) -0.0045(8)
C26 0.0428(12) 0.0259(10) 0.0299(11) 0.0049(8) 0.0088(9) -0.0033(9)
C27 0.0560(15) 0.0323(11) 0.0319(12) 0.0082(9) 0.0038(11) -0.0071(10)
C28 0.0801(19) 0.0322(12) 0.0325(12) 0.0110(10) 0.0096(12) -0.0029(12)
C29 0.0761(19) 0.0310(12) 0.0426(14) 0.0071(10) 0.0209(13) -0.0115(12)
C30 0.0519(15) 0.0333(12) 0.0519(15) 0.0053(11) 0.0163(12) -0.0107(11)
C31 0.0424(13) 0.0268(10) 0.0378(12) 0.0025(9) 0.0111(10) -0.0038(9)
C32 0.0320(13) 0.0439(14) 0.0685(17) 0.0095(12) -0.0006(12) -0.0028(10)
C33 0.0339(12) 0.0438(14) 0.0589(16) 0.0133(12) -0.0089(11) -0.0096(10)
C34 0.0730(19) 0.0443(15) 0.0536(16) 0.0134(12) -0.0105(14) -0.0170(13)
C35 0.099(2) 0.0474(16) 0.0628(19) 0.0086(14) -0.0129(18) -0.0222(16)
C36 0.088(2) 0.073(2) 0.0552(19) 0.0058(16) -0.0121(17) -0.0246(18)
C37 0.074(2) 0.089(2) 0.061(2) 0.0337(18) -0.0167(16) -0.0174(18)
C38 0.0581(17) 0.0552(17) 0.071(2) 0.0287(15) -0.0120(15) -0.0097(13)
C39 0.0353(11) 0.0338(11) 0.0276(11) 0.0075(9) 0.0026(9) -0.0013(9)
C40 0.0357(11) 0.0279(10) 0.0290(11) 0.0086(8) 0.0006(9) -0.0024(9)
C41 0.0363(12) 0.0286(11) 0.0350(12) 0.0077(9) 0.0069(9) 0.0000(9)
C42 0.0578(15) 0.0346(12) 0.0426(13) 0.0134(10) 0.0030(12) 0.0012(11)
C43 0.0725(18) 0.0286(12) 0.0639(18) 0.0146(12) 0.0053(15) 0.0004(12)
C44 0.0664(18) 0.0291(12) 0.0619(18) -0.0031(11) 0.0063(14) -0.0088(12)
C45 0.0613(17) 0.0425(14) 0.0473(15) -0.0010(11) -0.0041(13) -0.0037(12)
C46 0.0509(14) 0.0333(12) 0.0401(13) 0.0062(10) -0.0018(11) 0.0012(10)
C47 0.058(2) 0.109(3) 0.121(3) 0.055(3) 0.008(2) 0.017(2)
C48 0.149(5) 0.110(4) 0.235(8) 0.064(5) 0.008(5) -0.040(4)
C49 0.109(3) 0.143(4) 0.098(3) 0.045(3) 0.013(3) 0.013(3)
Cl1 0.1278(7) 0.0612(5) 0.0469(4) 0.0322(3) -0.0106(4) -0.0196(5)
Cl2 0.0647(5) 0.0633(5) 0.1137(7) 0.0387(5) -0.0179(5) 0.0087(4)
Cl3 0.1373(9) 0.0364(4) 0.1164(8) -0.0169(4) -0.0197(7) -0.0107(5)
N1 0.0335(10) 0.0318(10) 0.0455(11) 0.0071(8) 0.0010(8) -0.0050(8)
N2 0.0523(12) 0.0294(10) 0.0354(10) 0.0085(8) -0.0005(9) -0.0126(8)
N3 0.079(2) 0.099(2) 0.091(2) 0.049(2) 0.0198(17) 0.0116(17)
O1 0.0876(14) 0.0452(10) 0.0318(9) 0.0144(8) 0.0106(9) -0.0059(9)
O2 0.1258(19) 0.0446(11) 0.0472(11) 0.0136(9) 0.0165(12) -0.0326(11)
O3 0.0423(10) 0.0468(10) 0.0515(10) 0.0109(8) -0.0078(8) -0.0071(8)
O4 0.0599(11) 0.0578(11) 0.0403(10) -0.0133(8) 0.0136(9) -0.0107(9)
O5 0.0432(10) 0.0486(10) 0.0610(12) -0.0005(9) 0.0155(9) -0.0061(8)
O6 0.0475(10) 0.0357(8) 0.0450(9) 0.0136(7) -0.0086(8) -0.0036(7)
O7 0.0361(8) 0.0443(9) 0.0389(9) 0.0143(7) -0.0011(7) -0.0007(7)
O8 0.0660(15) 0.111(2) 0.122(2) 0.0680(19) 0.0305(14) 0.0138(14)

loop_
_atom_type_symbol
_atom_type_description
_atom_type_scat_dispersion_real
_atom_type_scat_dispersion_imag
_atom_type_scat_source
C C 0.0033 0.0016 'International Tables Vol C Tables 4.2.6.8 and 6.1.1.4'
H H 0.0000 0.0000 'International Tables Vol C Tables 4.2.6.8 and 6.1.1.4'
N N 0.0061 0.0033 'International Tables Vol C Tables 4.2.6.8 and 6.1.1.4'
O O 0.0106 0.0060 'International Tables Vol C Tables 4.2.6.8 and 6.1.1.4'
Cl Cl 0.1484 0.1585 'International Tables Vol C Tables 4.2.6.8 and 6.1.1.4'

loop_
_geom_angle_atom_site_label_1
_geom_angle_atom_site_label_2
_geom_angle_atom_site_label_3
_geom_angle
C2 C1 H1A 109.5
C2 C1 H1B 109.5
H1A C1 H1B 109.5
C2 C1 H1C 109.5
H1A C1 H1C 109.5
H1B C1 H1C 109.5
C1 C2 O1 107.8(3)
C1 C2 H2A 110.1
O1 C2 H2A 110.1
C1 C2 H2B 110.1
O1 C2 H2B 110.1
H2A C2 H2B 108.5
O2 C3 O1 123.1(2)
O2 C3 C4 123.9(2)
O1 C3 C4 112.93(19)
C39 C4 C3 120.47(19)
C39 C4 C6 124.00(18)
C3 C4 C6 115.37(18)
O3 C5 N2 126.0(2)
O3 C5 C6 125.6(2)
N2 C5 C6 108.4(2)
C4 C6 C7 113.78(17)
C4 C6 C5 108.25(17)
C7 C6 C5 100.96(17)
C4 C6 C23 111.03(16)
C7 C6 C23 115.41(17)
C5 C6 C23 106.41(16)
C8 C7 C12 119.8(2)
C8 C7 C6 131.41(19)
C12 C7 C6 108.8(2)
C7 C8 C9 117.7(2)
C7 C8 H8 121.1
C9 C8 H8 121.1
C10 C9 C8 122.6(3)
C10 C9 Cl2 118.7(2)
C8 C9 Cl2 118.8(2)
C9 C10 C11 119.8(2)
C9 C10 H10 120.1
C11 C10 H10 120.1
C12 C11 C10 118.1(2)
C12 C11 H11 120.9
C10 C11 H11 120.9
C11 C12 N2 127.7(2)
C11 C12 C7 121.9(2)
N2 C12 C7 110.4(2)
N2 C13 C14 115.0(2)
N2 C13 H13A 108.5
C14 C13 H13A 108.5
N2 C13 H13B 108.5
C14 C13 H13B 108.5
H13A C13 H13B 107.5
C19 C14 C15 119.0(2)
C19 C14 C13 121.3(2)
C15 C14 C13 119.6(3)
C16 C15 C14 120.2(3)
C16 C15 H15 119.9
C14 C15 H15 119.9
C17 C16 C15 120.3(3)
C17 C16 H16 119.9
C15 C16 H16 119.9
C18 C17 C16 119.9(3)
C18 C17 H17 120.0
C16 C17 H17 120.0
C17 C18 C19 120.0(3)
C17 C18 H18 120.0
C19 C18 H18 120.0
C14 C19 C18 120.6(3)
C14 C19 H19 119.7
C18 C19 H19 119.7
C21 C20 H20A 109.5
C21 C20 H20B 109.5
H20A C20 H20B 109.5
C21 C20 H20C 109.5
H20A C20 H20C 109.5
H20B C20 H20C 109.5
O4 C21 C20 109.7(3)
O4 C21 H21A 109.7
C20 C21 H21A 109.7
O4 C21 H21B 109.7
C20 C21 H21B 109.7
H21A C21 H21B 108.2
O5 C22 O4 124.4(2)
O5 C22 C23 125.4(2)
O4 C22 C23 110.23(19)
C22 C23 C25 111.20(17)
C22 C23 C6 110.77(17)
C25 C23 C6 116.49(16)
C22 C23 H23 105.9
C25 C23 H23 105.9
C6 C23 H23 105.9
O6 C24 N1 124.0(2)
O6 C24 C25 127.45(19)
N1 C24 C25 108.55(18)
C26 C25 C24 101.36(16)
C26 C25 C23 112.85(16)
C24 C25 C23 114.53(17)
C26 C25 C40 110.38(16)
C24 C25 C40 110.79(16)
C23 C25 C40 106.94(16)
C27 C26 C31 120.1(2)
C27 C26 C25 131.1(2)
C31 C26 C25 108.76(19)
C26 C27 C28 117.7(2)
C26 C27 H27 121.1
C28 C27 H27 121.1
C29 C28 C27 122.3(2)
C29 C28 Cl1 118.99(18)
C27 C28 Cl1 118.7(2)
C28 C29 C30 120.2(2)
C28 C29 H29 119.9
C30 C29 H29 119.9
C29 C30 C31 117.9(2)
C29 C30 H30 121.0
C31 C30 H30 121.0
C30 C31 N1 128.5(2)
C30 C31 C26 121.8(2)
N1 C31 C26 109.72(18)
N1 C32 C33 113.5(2)
N1 C32 H32A 108.9
C33 C32 H32A 108.9
N1 C32 H32B 108.9
C33 C32 H32B 108.9
H32A C32 H32B 107.7
C38 C33 C34 118.1(3)
C38 C33 C32 120.7(2)
C34 C33 C32 121.3(2)
C35 C34 C33 120.8(3)
C35 C34 H34 119.6
C33 C34 H34 119.6
C36 C35 C34 120.3(3)
C36 C35 H35 119.8
C34 C35 H35 119.8
C37 C36 C35 119.5(3)
C37 C36 H36 120.2
C35 C36 H36 120.2
C36 C37 C38 120.4(3)
C36 C37 H37 119.8
C38 C37 H37 119.8
C37 C38 C33 120.9(3)
C37 C38 H38 119.6
C33 C38 H38 119.6
C4 C39 C40 124.75(19)
C4 C39 H39 117.6
C40 C39 H39 117.6
O7 C40 C39 110.72(16)
O7 C40 C41 110.26(17)
C39 C40 C41 110.55(17)
O7 C40 C25 104.98(16)
C39 C40 C25 108.20(16)
C41 C40 C25 111.99(16)
C46 C41 C42 118.3(2)
C46 C41 C40 121.11(19)
C42 C41 C40 120.6(2)
C43 C42 C41 121.1(2)
C43 C42 H42 119.5
C41 C42 H42 119.5
C44 C43 C42 118.9(2)
C44 C43 H43 120.6
C42 C43 H43 120.6
C43 C44 C45 121.8(2)
C43 C44 Cl3 119.6(2)
C45 C44 Cl3 118.6(2)
C44 C45 C46 118.7(3)
C44 C45 H45 120.7
C46 C45 H45 120.7
C45 C46 C41 121.3(2)
C45 C46 H46 119.4
C41 C46 H46 119.4
O8 C47 N3 129.6(5)
O8 C47 H47 115.2
N3 C47 H47 115.2
N3 C48 H48A 109.5
N3 C48 H48B 109.5
H48A C48 H48B 109.5
N3 C48 H48C 109.5
H48A C48 H48C 109.5
H48B C48 H48C 109.5
N3 C49 H49A 109.5
N3 C49 H49B 109.5
H49A C49 H49B 109.5
N3 C49 H49C 109.5
H49A C49 H49C 109.5
H49B C49 H49C 109.5
C24 N1 C31 111.40(18)
C24 N1 C32 121.6(2)
C31 N1 C32 126.86(19)
C5 N2 C12 111.42(18)
C5 N2 C13 123.8(2)
C12 N2 C13 124.8(2)
C47 N3 C48 130.0(5)
C47 N3 C49 115.7(4)
C48 N3 C49 114.2(4)
C3 O1 C2 115.5(2)
C22 O4 C21 117.5(2)
C40 O7 H7 109.5

loop_
_geom_bond_atom_site_label_1
_geom_bond_atom_site_label_2
_geom_bond_distance
C1 C2 1.457(5)
C1 H1A 0.9600
C1 H1B 0.9600
C1 H1C 0.9600
C2 O1 1.462(3)
C2 H2A 0.9700
C2 H2B 0.9700
C3 O2 1.192(3)
C3 O1 1.323(3)
C3 C4 1.496(3)
C4 C39 1.325(3)
C4 C6 1.516(3)
C5 O3 1.209(3)
C5 N2 1.364(3)
C5 C6 1.569(3)
C6 C7 1.524(3)
C6 C23 1.585(3)
C7 C8 1.368(3)
C7 C12 1.400(3)
C8 C9 1.393(3)
C8 H8 0.9300
C9 C10 1.369(4)
C9 Cl2 1.744(3)
C10 C11 1.383(4)
C10 H10 0.9300
C11 C12 1.375(3)
C11 H11 0.9300
C12 N2 1.399(3)
C13 N2 1.460(3)
C13 C14 1.512(3)
C13 H13A 0.9700
C13 H13B 0.9700
C14 C19 1.370(4)
C14 C15 1.383(4)
C15 C16 1.382(4)
C15 H15 0.9300
C16 C17 1.368(6)
C16 H16 0.9300
C17 C18 1.365(5)
C17 H17 0.9300
C18 C19 1.388(4)
C18 H18 0.9300
C19 H19 0.9300
C20 C21 1.4904(19)
C20 H20A 0.9600
C20 H20B 0.9600
C20 H20C 0.9600
C21 O4 1.452(3)
C21 H21A 0.9700
C21 H21B 0.9700
C22 O5 1.198(3)
C22 O4 1.332(3)
C22 C23 1.506(3)
C23 C25 1.557(3)
C23 H23 0.9800
C24 O6 1.218(3)
C24 N1 1.364(3)
C24 C25 1.538(3)
C25 C26 1.518(3)
C25 C40 1.565(3)
C26 C27 1.371(3)
C26 C31 1.396(3)
C27 C28 1.398(3)
C27 H27 0.9300
C28 C29 1.372(4)
C28 Cl1 1.743(3)
C29 C30 1.382(4)
C29 H29 0.9300
C30 C31 1.388(3)
C30 H30 0.9300
C31 N1 1.395(3)
C32 N1 1.462(3)
C32 C33 1.507(4)
C32 H32A 0.9700
C32 H32B 0.9700
C33 C38 1.379(4)
C33 C34 1.386(4)
C34 C35 1.374(4)
C34 H34 0.9300
C35 C36 1.373(5)
C35 H35 0.9300
C36 C37 1.363(5)
C36 H36 0.9300
C37 C38 1.378(5)
C37 H37 0.9300
C38 H38 0.9300
C39 C40 1.515(3)
C39 H39 0.9300
C40 O7 1.411(3)
C40 C41 1.531(3)
C41 C46 1.381(3)
C41 C42 1.388(3)
C42 C43 1.384(3)
C42 H42 0.9300
C43 C44 1.362(4)
C43 H43 0.9300
C44 C45 1.376(4)
C44 Cl3 1.745(3)
C45 C46 1.381(3)
C45 H45 0.9300
C46 H46 0.9300
C47 O8 1.172(5)
C47 N3 1.284(5)
C47 H47 0.9300
C48 N3 1.396(5)
C48 H48A 0.9600
C48 H48B 0.9600
C48 H48C 0.9600
C49 N3 1.492(6)
C49 H49A 0.9600
C49 H49B 0.9600
C49 H49C 0.9600
O7 H7 0.8200

loop_
_geom_hbond_atom_site_label_D
_geom_hbond_atom_site_label_H
_geom_hbond_atom_site_label_A
_geom_hbond_distance_DH
_geom_hbond_distance_HA
_geom_hbond_distance_DA
_geom_hbond_angle_DHA
_geom_hbond_site_symmetry_A
O7 H7 O8 0.82 1.88 2.701(3) 174.3 2_766
